data_2000823
loop_
_publ_author_name
'Priya, V.'
'Shamala, N.'
'Viswamitra, M. A.'
'Senthil Kumar, U. P.'
'Jeyaraman, R.'

_publ_section_title
;
 Structure of
 <i>N</i>-nitroso-<i>r</i>-2,<i>c</i>-7-diphenylhexahydro-1,4-diazepin-5-one
;
_journal_issue 6
_journal_name_full 'Acta Crystallographica Section C'
_journal_page_first 1048
_journal_page_last 1051
_journal_paper_doi 10.1107/S0108270191012982
_journal_volume 48
_journal_year 1992
_chemical_formula_sum 'C17 H17 N3 O2'
_chemical_formula_weight 295.34
_space_group_crystal_system orthorhombic
_space_group_IT_number 19
_space_group_name_Hall 'P 2ac 2ab'
_space_group_name_H-M_alt 'P 21 21 21'
_cell_angle_alpha 90
_cell_angle_beta 90
_cell_angle_gamma 90
_cell_formula_units_Z 4
_cell_length_a 7.6590(10)
_cell_length_b 12.7410(10)
_cell_length_c 15.0950(10)
_cell_volume 1473.0(2)
_diffrn_radiation_type Cu
_diffrn_radiation_wavelength 1.5418
_exptl_absorpt_coefficient_mu 0.68
_exptl_crystal_density_diffrn 1.32
_exptl_crystal_density_meas 1.33
_exptl_crystal_F_000 624
_cod_data_source_file li0105.cif
_cod_data_source_block li0105a
_cod_depositor_comments
;
 Updating space group information and adding the symmetry operation list.

 Antanas Vaitkus,
 2018-06-18

 Adding the _atom_site_type_symbol data item.

 Antanas Vaitkus,
 2017-01-15
;
_cod_original_cell_volume 1473.19(2)
_cod_database_code 2000823

loop_
_space_group_symop_id
_space_group_symop_operation_xyz
1 x,y,z
2 -x+1/2,-y,z+1/2
3 x+1/2,-y+1/2,-z
4 -x,y+1/2,-z+1/2

loop_
_atom_site_label
_atom_site_type_symbol
_atom_site_fract_x
_atom_site_fract_y
_atom_site_fract_z
_atom_site_U_iso_or_equiv
N(1) N -.0576(2) .23850(10) .27350(10) .0283(4)
C(2) C .1221(3) .2137(2) .24500(10) .0303(6)
C(3) C .2181(3) .1481(2) .31410(10) .0352(6)
N(4) N .2056(3) .1940(2) .40230(10) .0353(5)
C(5) C .0577(3) .1918(2) .44930(10) .0314(5)
O(1) O .0418(2) .23880(10) .52040(10) .0425(5)
C(6) C -.0879(4) .1267(3) .4112(2) .0350(6)
C(7) C -.1766(3) .1764(2) .33010(10) .0289(5)
C(8) C .1345(3) .1657(2) .15270(10) .0341(6)
C(9) C .2172(4) .2218(2) .0863(2) .0498(8)
C(10) C .2436(5) .1777(3) .0036(2) .0663(11)
C(11) C .1819(5) .0780(3) -.0135(2) .0674(11)
C(12) C .0987(4) .0221(3) .0515(2) .0598(9)
C(13) C .0753(4) .0654(2) .1351(2) .0429(7)
C(14) C -.2844(3) .0975(2) .27630(10) .0319(6)
C(15) C -.3499(3) .0071(2) .3148(2) .0400(6)
C(16) C -.4525(4) -.0620(2) .2663(2) .0516(8)
C(17) C -.4905(4) -.0416(2) .1788(2) .0535(9)
C(18) C -.4299(4) .0491(3) .1409(2) .0558(9)
C(19) C -.3276(4) .1179(2) .1888(2) .0467(7)
N(20) N -.1305(3) .32840(10) .24800(10) .0394(5)
O(2) O -.0431(3) .38160(10) .19630(10) .0505(5)
HC2 H .173(3) .277(2) .2424(17) ?
H1C3 H .344(4) .1444(19) .2959(16) ?
H2C3 H .173(4) .076(2) .3149(17) ?
HN4 H .303(4) .232(2) .4270(19) ?
H1C6 H -.035(3) .057(2) .3988(17) ?
H2C6 H -.178(4) .118(2) .4589(18) ?
HC7 H -.259(4) .232(2) .3528(16) ?
HC9 H .264(5) .293(3) .098(2) ?
HC10 H .296(5) .222(3) -.049(3) ?
HC11 H .199(4) .056(2) -.072(2) ?
HC12 H .058(4) -.050(3) .041(2) ?
HC13 H .018(4) .026(2) .1788(19) ?
HC15 H -.334(4) -.007(3) .375(2) ?
HC16 H -.485(5) -.127(3) .295(2) ?
HC17 H -.561(5) -.089(3) .142(2) ?
HC18 H -.450(4) .062(2) .078(2) ?
HC19 H -.285(5) .176(3) .165(2) ?

loop_
_geom_bond_atom_site_label_1
_geom_bond_atom_site_label_2
_geom_bond_distance
C(2) N(1) 1.476(2)
C(2) C(3) 1.525(2)
N(4) C(3) 1.456(2)
N(4) C(5) 1.336(3)
O(1) C(5) 1.234(2)
C(5) C(6) 1.506(3)
C(7) C(6) 1.538(2)
N(1) C(7) 1.478(2)
C(8) C(2) 1.524(2)
C(8) C(9) 1.384(3)
C(9) C(10) 1.383(4)
C(12) C(11) 1.369(4)
C(12) C(13) 1.388(4)
C(8) C(13) 1.381(3)
C(14) C(7) 1.533(3)
C(14) C(15) 1.384(3)
C(15) C(16) 1.388(3)
C(16) C(17) 1.376(4)
C(18) C(17) 1.370(4)
C(19) C(18) 1.380(4)
C(14) C(19) 1.385(3)
N(20) O(2) 1.231(2)
C(10) C(11) 1.379(5)
N(1) N(20) 1.331(2)
